data_7249131
loop_
_publ_author_name
'Younes, Eyad A.'
'AL-Snaid, Amneh M.'
'Abu-Safieh, Kayed A.'
'Salami, Fatemeh'
'Aljaar, Nayyef'
'Zhao, Yuming'

_publ_section_title
;
 Synthesis and characterization of
 2-(anthracene-9-yl)-4,5-diphenyl-1H-imidazole derivatives as
 environmentally sensitive fluorophores
;
_journal_issue 32
_journal_name_full 'RSC Advances'
_journal_page_first 23511
_journal_page_last 23519
_journal_paper_doi 10.1039/D4RA03735A
_journal_volume 14
_journal_year 2024
_chemical_formula_moiety 'C45 H28 N2 S2, 2(C H4 O)'
_chemical_formula_sum 'C47 H36 N2 O2 S2'
_chemical_formula_weight 724.90
_space_group_crystal_system monoclinic
_space_group_IT_number 15
_space_group_name_Hall '-I 2ya'
_space_group_name_H-M_alt 'I 1 2/a 1'
_atom_sites_solution_hydrogens mixed
_atom_sites_solution_primary dual
_audit_block_doi 10.5517/ccdc.csd.cc2k0pbm
_audit_creation_date 2023-05-15
_audit_creation_method
;
Olex2 1.5
(compiled 2023.03.06 svn.rbb2c1857 for OlexSys, GUI svn.r6748)
;
_audit_update_record
;
2024-05-08 deposited with the CCDC.	2024-07-21 downloaded from the CCDC.
;
_cell_angle_alpha 90
_cell_angle_beta 105.1980(10)
_cell_angle_gamma 90
_cell_formula_units_Z 4
_cell_length_a 15.62220(10)
_cell_length_b 11.89850(10)
_cell_length_c 19.71010(10)
_cell_measurement_reflns_used 30383
_cell_measurement_temperature 100(2)
_cell_measurement_theta_max 78.6580
_cell_measurement_theta_min 4.2300
_cell_volume 3535.59(4)
_computing_cell_refinement 'CrysAlisPro 1.171.42.90a (Rigaku OD, 2023)'
_computing_data_collection 'CrysAlisPro 1.171.42.90a (Rigaku OD, 2023)'
_computing_data_reduction 'CrysAlisPro 1.171.42.90a (Rigaku OD, 2023)'
_computing_molecular_graphics 'Olex2 1.5 (Dolomanov et al., 2009)'
_computing_publication_material 'Olex2 1.5 (Dolomanov et al., 2009)'
_computing_structure_refinement 'SHELXL 2018/3 (Sheldrick, 2015)'
_computing_structure_solution 'SHELXT 2018/2 (Sheldrick, 2018)'
_diffrn_ambient_environment N~2~
_diffrn_ambient_temperature 100(2)
_diffrn_detector 'Hybrid Pixel Array Detector'
_diffrn_detector_area_resol_mean 10.0000
_diffrn_detector_type HyPix
_diffrn_measured_fraction_theta_full 1.000
_diffrn_measured_fraction_theta_max 0.996
_diffrn_measurement_details
;
List of Runs (angles in degrees, time in seconds):

  # Type    Start    End  Width  t~exp~   \w     \q     \k     \f   Frames
#--------------------------------------------------------------------------
  1  \w    -34.00  24.00   0.50    0.13    --  -48.37  37.00  90.00  116
  2  \w    -34.00  24.00   0.50    0.13    --  -48.37  37.00   0.00  116
  3  \w    -16.00  26.00   0.50    0.13    --  -48.37  19.00 -30.00   84
  4  \w    -34.00  24.00   0.50    0.13    --  -48.37  37.00-120.00  116
  5  \w    -16.00  26.00   0.50    0.13    --  -48.37  19.00-150.00   84
  6  \w     95.00 178.00   0.50    0.51    --  111.50 125.00 -60.00  166
  7  \w     95.00 178.00   0.50    0.51    --  111.50 125.00   0.00  166
  8  \w    101.00 178.00   0.50    0.51    --  111.50  88.00 -35.00  154
  9  \w     90.00 178.00   0.50    0.51    --  111.50  77.00 -90.00  176
 10  \w     90.00 178.00   0.50    0.51    --  111.50  77.00-120.00  176
 11  \w    101.00 178.00   0.50    0.51    --  111.50  45.00-180.00  154
 12  \w     96.00 178.00   0.50    0.51    --  111.50  61.00 -90.00  164
 13  \w    101.00 178.00   0.50    0.51    --  111.50  45.00 -60.00  154
 14  \w    101.00 178.00   0.50    0.51    --  111.50  45.00   0.00  154
 15  \w    101.00 178.00   0.50    0.51    --  111.50  45.00  30.00  154
 16  \w    101.00 178.00   0.50    0.51    --  111.50  30.00  90.00  154
 17  \w    101.00 178.00   0.50    0.51    --  111.50  15.00 120.00  154
 18  \w    101.00 178.00   0.50    0.51    --  111.50  45.00 120.00  154
 19  \w    101.00 178.00   0.50    0.51    --  111.50  30.00  60.00  154
 20  \w    101.00 178.00   0.50    0.51    --  111.50  15.00 -90.00  154
 21  \w    101.00 178.00   0.50    0.51    --  111.50  15.00-180.00  154
 22  \w     40.00  79.00   0.50    0.51    --  111.50 -61.00-120.00   78
 23  \w     40.00  79.00   0.50    0.51    --  111.50 -61.00 -90.00   78
 24  \w     40.00  79.00   0.50    0.51    --  111.50 -61.00 -60.00   78
 25  \w     40.00  79.00   0.50    0.51    --  111.50 -61.00   0.00   78
 26  \w     40.00  79.00   0.50    0.51    --  111.50 -61.00  60.00   78
 27  \w     40.00  79.00   0.50    0.51    --  111.50 -61.00 120.00   78
 28  \w     40.00  79.00   0.50    0.51    --  111.50 -61.00 150.00   78
 29  \w    -25.00  30.00   0.50    0.13    --   48.37 -19.00 120.00  110
 30  \w     34.00  93.00   0.50    0.13    --   48.37-125.00  60.00  118
 31  \w     42.00 111.00   0.50    0.51    --  111.50-125.00   0.00  138
 32  \w     42.00 111.00   0.50    0.51    --  111.50-125.00 -30.00  138
 33  \w     40.00 105.00   0.50    0.51    --  111.50 -94.00 -30.00  130
 34  \w     42.00 111.00   0.50    0.51    --  111.50-125.00 -60.00  138
 35  \w     40.00 105.00   0.50    0.51    --  111.50 -94.00   0.00  130
 36  \w     42.00 111.00   0.50    0.51    --  111.50-125.00 -90.00  138
 37  \w     40.00 105.00   0.50    0.51    --  111.50 -94.00 -90.00  130
 38  \w     42.00 111.00   0.50    0.51    --  111.50-125.00-180.00  138
 39  \w     40.00 105.00   0.50    0.51    --  111.50 -94.00-180.00  130
 40  \w     40.00 138.00   0.50    0.51    --  111.50 -88.00-151.00  196
 41  \w    -21.00  75.00   0.50    0.13    --   48.37 -88.00-151.00  192
 42  \w   -163.00 -79.00   0.50    0.51    --  -90.00 -30.00 120.00  168
 43  \w   -120.00 -71.00   0.50    0.13    --  -48.37 -57.00  60.00   98
 44  \w   -161.00 -76.00   0.50    0.51    --  -90.00 -58.00-106.16  170
 45  \w   -120.00 -27.00   0.50    0.13    --  -48.37 -77.00-150.00  186
 46  \w   -120.00 -34.00   0.50    0.13    --  -48.37 -57.00 -60.00  172
 47  \w    -75.00  24.00   0.50    0.13    --  -48.37  88.00 -35.00  198
 48  \w   -117.00 -18.00   0.50    0.51    --  -90.00  88.00 -35.00  198
 49  \w   -161.00 -83.00   0.50    0.51    --  -90.00 -94.00 150.00  156
 50  \w   -161.00 -79.00   0.50    0.51    --  -90.00 -88.00-151.00  164
;
_diffrn_measurement_device 'four-circle diffractometer'
_diffrn_measurement_device_type 'XtaLAB Synergy, Dualflex, HyPix'
_diffrn_measurement_method '\w scans'
_diffrn_orient_matrix_type 'CrysAlisPro convention (1999,Acta A55,543-557)'
_diffrn_orient_matrix_UB_11 -0.0367083000
_diffrn_orient_matrix_UB_12 -0.0069021000
_diffrn_orient_matrix_UB_13 0.0652257000
_diffrn_orient_matrix_UB_21 -0.0390285000
_diffrn_orient_matrix_UB_22 -0.1168542000
_diffrn_orient_matrix_UB_23 -0.0236462000
_diffrn_orient_matrix_UB_31 0.0870048000
_diffrn_orient_matrix_UB_32 -0.0553039000
_diffrn_orient_matrix_UB_33 0.0417903000
_diffrn_radiation_monochromator mirror
_diffrn_radiation_probe x-ray
_diffrn_radiation_type 'Cu K\a'
_diffrn_radiation_wavelength 1.54184
_diffrn_reflns_av_R_equivalents 0.0344
_diffrn_reflns_av_unetI/netI 0.0151
_diffrn_reflns_Laue_measured_fraction_full 1.000
_diffrn_reflns_Laue_measured_fraction_max 0.996
_diffrn_reflns_limit_h_max 19
_diffrn_reflns_limit_h_min -18
_diffrn_reflns_limit_k_max 15
_diffrn_reflns_limit_k_min -15
_diffrn_reflns_limit_l_max 24
_diffrn_reflns_limit_l_min -25
_diffrn_reflns_number 43504
_diffrn_reflns_point_group_measured_fraction_full 1.000
_diffrn_reflns_point_group_measured_fraction_max 0.996
_diffrn_reflns_theta_full 67.684
_diffrn_reflns_theta_max 79.344
_diffrn_reflns_theta_min 4.383
_diffrn_source 'micro-focus sealed X-ray tube'
_diffrn_source_type 'PhotonJet (Cu) X-ray Source'
_exptl_absorpt_coefficient_mu 1.713
_exptl_absorpt_correction_T_max 1.00000
_exptl_absorpt_correction_T_min 0.81876
_exptl_absorpt_correction_type multi-scan
_exptl_absorpt_process_details
;
CrysAlisPro 1.171.42.90a (Rigaku Oxford Diffraction, 2023)
Empirical absorption correction using spherical harmonics,
implemented in SCALE3 ABSPACK scaling algorithm.
;
_exptl_crystal_colour colourless
_exptl_crystal_colour_primary colourless
_exptl_crystal_density_diffrn 1.362
_exptl_crystal_description prism
_exptl_crystal_F_000 1520
_exptl_crystal_size_max 0.168
_exptl_crystal_size_mid 0.087
_exptl_crystal_size_min 0.081
_refine_diff_density_max 0.548
_refine_diff_density_min -0.305
_refine_diff_density_rms 0.050
_refine_ls_extinction_method none
_refine_ls_goodness_of_fit_ref 1.040
_refine_ls_hydrogen_treatment mixed
_refine_ls_matrix_type full
_refine_ls_number_parameters 250
_refine_ls_number_reflns 3815
_refine_ls_number_restraints 2
_refine_ls_restrained_S_all 1.040
_refine_ls_R_factor_all 0.0393
_refine_ls_R_factor_gt 0.0386
_refine_ls_shift/su_max 0.001
_refine_ls_shift/su_mean 0.000
_refine_ls_structure_factor_coef Fsqd
_refine_ls_weighting_details 'w=1/[\s^2^(Fo^2^)+(0.0412P)^2^+5.5040P] where P=(Fo^2^+2Fc^2^)/3'
_refine_ls_weighting_scheme calc
_refine_ls_wR_factor_gt 0.0956
_refine_ls_wR_factor_ref 0.0960
_reflns_Friedel_coverage 0.000
_reflns_number_gt 3713
_reflns_number_total 3815
_reflns_threshold_expression 'I > 2\s(I)'
_cod_data_source_file d4ra03735a2.cif
_cod_data_source_block tba
_cod_database_code 7249131
_shelx_shelxl_version_number 2018/3
_shelx_space_group_comment
;
The symmetry employed for this shelxl refinement is uniquely defined
by the following loop, which should always be used as a source of
symmetry information in preference to the above space-group names.
They are only intended as comments.
;
_shelx_estimated_absorpt_t_max 0.874
_shelx_estimated_absorpt_t_min 0.762
_olex2_refinement_description
;
1. Fixed Uiso
 At 1.2 times of:
  All C(H) groups
 At 1.5 times of:
  All C(H,H,H) groups, All O(H) groups
2. Restrained distances
 O1-H1B
 0.84 with sigma of 0.02
 O1-H1A
 0.84 with sigma of 0.02
3. Others
 Fixed Sof: H1(0.5) H1A(0.5) H1B(0.5)
4.a Riding coordinates:
 O1(H1A)
4.b Aromatic/amide H refined with riding coordinates:
 C2(H2), C3(H3), C4(H4), C5(H5), C8(H8), C10(H10), C11(H11), C13(H13),
 C14(H14), C19(H19), C20(H20), C21(H21), C22(H22), C24(H24)
4.c Idealised Me refined as rotating group:
 C25(H25A,H25B,H25C)
;
_olex2_submission_special_instructions 'No special instructions were received'
_oxdiff_exptl_absorpt_empirical_details
;
Empirical correction (ABSPACK) includes:
- Absorption correction using spherical harmonics
- Frame scaling
;
_oxdiff_exptl_absorpt_empirical_full_max 1.284
_oxdiff_exptl_absorpt_empirical_full_min 0.841

loop_
_space_group_symop_operation_xyz
'x, y, z'
'-x+1/2, y, -z'
'x+1/2, y+1/2, z+1/2'
'-x+1, y+1/2, -z+1/2'
'-x, -y, -z'
'x-1/2, -y, z'
'-x+1/2, -y+1/2, -z+1/2'
'x, -y+1/2, z+1/2'

loop_
_atom_site_label
_atom_site_type_symbol
_atom_site_fract_x
_atom_site_fract_y
_atom_site_fract_z
_atom_site_U_iso_or_equiv
_atom_site_adp_type
_atom_site_occupancy
_atom_site_site_symmetry_order
_atom_site_calc_flag
_atom_site_refinement_flags_posn
_atom_site_refinement_flags_adp
_atom_site_refinement_flags_occupancy
_atom_site_disorder_assembly
_atom_site_disorder_group
S1 S 0.51216(2) 0.83811(3) 0.35563(2) 0.02384(11) Uani 1 1 d . . . . .
N1 N 0.30211(8) 0.16597(9) 0.47143(6) 0.0166(2) Uani 1 1 d . . . . .
H1 H 0.341(2) 0.144(3) 0.4579(17) 0.010(8) Uiso 0.5 1 d . . P A 1
C1 C 0.56060(9) 0.72777(12) 0.32142(7) 0.0205(3) Uani 1 1 d . . . . .
C2 C 0.62347(10) 0.73792(13) 0.28265(8) 0.0244(3) Uani 1 1 d . . . . .
H2 H 0.643154 0.809748 0.272039 0.029 Uiso 1 1 calc R U . . .
C3 C 0.65615(10) 0.64119(14) 0.26020(8) 0.0261(3) Uani 1 1 d . . . . .
H3 H 0.698183 0.646186 0.233147 0.031 Uiso 1 1 calc R U . . .
C4 C 0.62785(10) 0.53570(13) 0.27698(8) 0.0244(3) Uani 1 1 d . . . . .
H4 H 0.651547 0.469858 0.261543 0.029 Uiso 1 1 calc R U . . .
C5 C 0.56619(9) 0.52545(12) 0.31552(7) 0.0215(3) Uani 1 1 d . . . . .
H5 H 0.548232 0.453087 0.326833 0.026 Uiso 1 1 calc R U . . .
C6 C 0.52997(9) 0.62243(12) 0.33804(7) 0.0189(3) Uani 1 1 d . . . . .
C7 C 0.46584(9) 0.63459(12) 0.37924(7) 0.0186(3) Uani 1 1 d . . . . .
C8 C 0.45169(10) 0.74503(12) 0.39130(8) 0.0215(3) Uani 1 1 d . . . . .
H8 H 0.411637 0.768704 0.417333 0.026 Uiso 1 1 calc R U . . .
C9 C 0.42029(9) 0.54208(11) 0.40583(7) 0.0176(3) Uani 1 1 d . . . . .
C10 C 0.39700(9) 0.44176(12) 0.36851(7) 0.0190(3) Uani 1 1 d . . . . .
H10 H 0.411773 0.431696 0.325119 0.023 Uiso 1 1 calc R U . . .
C11 C 0.35269(9) 0.35655(11) 0.39361(7) 0.0182(3) Uani 1 1 d . . . . .
H11 H 0.337905 0.289235 0.367212 0.022 Uiso 1 1 calc R U . . .
C12 C 0.32959(8) 0.36836(11) 0.45699(7) 0.0157(3) Uani 1 1 d . . . . .
C13 C 0.35368(9) 0.46797(11) 0.49492(7) 0.0170(3) Uani 1 1 d . . . . .
H13 H 0.339166 0.477845 0.538425 0.020 Uiso 1 1 calc R U . . .
C14 C 0.39846(9) 0.55254(11) 0.46991(7) 0.0179(3) Uani 1 1 d . . . . .
H14 H 0.414622 0.619007 0.496941 0.021 Uiso 1 1 calc R U . . .
C15 C 0.28284(9) 0.27693(11) 0.48232(7) 0.0159(3) Uani 1 1 d . . . . .
C16 C 0.250000 0.10239(16) 0.500000 0.0168(4) Uani 1 2 d S T P . .
C17 C 0.250000 -0.02164(15) 0.500000 0.0153(3) Uani 1 2 d S T P . .
C18 C 0.23336(8) -0.08069(11) 0.43564(7) 0.0160(3) Uani 1 1 d . . . . .
C19 C 0.21350(9) -0.02566(12) 0.36861(7) 0.0204(3) Uani 1 1 d . . . . .
H19 H 0.215551 0.054037 0.366560 0.024 Uiso 1 1 calc R U . . .
C20 C 0.19165(10) -0.08631(14) 0.30764(8) 0.0253(3) Uani 1 1 d . . . . .
H20 H 0.178614 -0.048029 0.263828 0.030 Uiso 1 1 calc R U . . .
C21 C 0.18807(10) -0.20549(14) 0.30855(8) 0.0259(3) Uani 1 1 d . . . . .
H21 H 0.171178 -0.246196 0.265645 0.031 Uiso 1 1 calc R U . . .
C22 C 0.20884(10) -0.26126(12) 0.37089(8) 0.0226(3) Uani 1 1 d . . . . .
H22 H 0.208215 -0.341097 0.371233 0.027 Uiso 1 1 calc R U . . .
C23 C 0.23166(8) -0.20107(11) 0.43605(7) 0.0172(3) Uani 1 1 d . . . . .
C24 C 0.250000 -0.25827(16) 0.500000 0.0187(4) Uani 1 2 d S T P . .
H24 H 0.250001 -0.338111 0.500000 0.022 Uiso 1 2 calc R U P . .
O1 O 0.44952(9) 0.06064(13) 0.44505(9) 0.0481(4) Uani 1 1 d D . . . .
H1A H 0.450481 -0.003889 0.463025 0.072 Uiso 0.5 1 d DR U P B 1
H1B H 0.408(2) 0.094(4) 0.457(2) 0.045(12) Uiso 0.5 1 d D . P C 2
C25 C 0.50642(11) 0.12760(15) 0.41731(11) 0.0357(4) Uani 1 1 d . . . . .
H25A H 0.474575 0.154282 0.370449 0.054 Uiso 1 1 calc R U . . .
H25B H 0.557868 0.083015 0.413884 0.054 Uiso 1 1 calc R U . . .
H25C H 0.526467 0.192169 0.448269 0.054 Uiso 1 1 calc R U . . .

loop_
_atom_site_aniso_label
_atom_site_aniso_U_11
_atom_site_aniso_U_22
_atom_site_aniso_U_33
_atom_site_aniso_U_23
_atom_site_aniso_U_13
_atom_site_aniso_U_12
S1 0.0279(2) 0.01386(17) 0.0315(2) 0.00295(13) 0.01097(15) -0.00350(13)
N1 0.0180(6) 0.0115(5) 0.0219(6) 0.0005(4) 0.0079(5) 0.0004(4)
C1 0.0214(7) 0.0184(7) 0.0212(6) 0.0033(5) 0.0045(5) -0.0025(5)
C2 0.0249(7) 0.0230(7) 0.0257(7) 0.0058(6) 0.0072(6) -0.0062(6)
C3 0.0245(7) 0.0312(8) 0.0249(7) 0.0043(6) 0.0106(6) -0.0037(6)
C4 0.0242(7) 0.0252(7) 0.0250(7) 0.0029(6) 0.0086(6) -0.0007(6)
C5 0.0229(7) 0.0183(7) 0.0237(7) 0.0025(5) 0.0070(5) -0.0013(5)
C6 0.0188(6) 0.0181(7) 0.0190(6) 0.0037(5) 0.0035(5) -0.0027(5)
C7 0.0184(6) 0.0164(6) 0.0206(6) 0.0019(5) 0.0043(5) -0.0011(5)
C8 0.0225(7) 0.0164(7) 0.0264(7) 0.0020(5) 0.0079(5) -0.0022(5)
C9 0.0163(6) 0.0142(6) 0.0221(6) 0.0029(5) 0.0048(5) 0.0003(5)
C10 0.0220(6) 0.0172(6) 0.0193(6) 0.0014(5) 0.0081(5) -0.0006(5)
C11 0.0211(6) 0.0144(6) 0.0200(6) -0.0007(5) 0.0068(5) -0.0016(5)
C12 0.0148(6) 0.0133(6) 0.0196(6) 0.0024(5) 0.0054(5) 0.0005(5)
C13 0.0168(6) 0.0146(6) 0.0202(6) 0.0002(5) 0.0060(5) 0.0012(5)
C14 0.0177(6) 0.0128(6) 0.0232(7) -0.0005(5) 0.0054(5) -0.0003(5)
C15 0.0175(6) 0.0114(6) 0.0191(6) 0.0005(5) 0.0055(5) 0.0001(5)
C16 0.0175(8) 0.0133(9) 0.0201(9) 0.000 0.0058(7) 0.000
C17 0.0146(8) 0.0120(8) 0.0209(9) 0.000 0.0074(7) 0.000
C18 0.0145(6) 0.0143(6) 0.0210(6) 0.0002(5) 0.0079(5) 0.0006(5)
C19 0.0221(7) 0.0179(7) 0.0223(7) 0.0014(5) 0.0078(5) -0.0001(5)
C20 0.0275(7) 0.0285(8) 0.0199(7) 0.0013(6) 0.0065(6) -0.0003(6)
C21 0.0269(7) 0.0280(8) 0.0233(7) -0.0079(6) 0.0076(6) -0.0004(6)
C22 0.0234(7) 0.0179(7) 0.0280(7) -0.0070(6) 0.0095(6) -0.0004(5)
C23 0.0155(6) 0.0147(6) 0.0233(7) -0.0023(5) 0.0086(5) 0.0003(5)
C24 0.0194(9) 0.0109(8) 0.0273(10) 0.000 0.0090(7) 0.000
O1 0.0356(7) 0.0444(8) 0.0771(10) -0.0117(7) 0.0373(7) -0.0015(6)
C25 0.0244(8) 0.0307(9) 0.0532(11) -0.0062(8) 0.0122(7) 0.0028(7)

loop_
_atom_type_symbol
_atom_type_description
_atom_type_scat_dispersion_real
_atom_type_scat_dispersion_imag
_atom_type_scat_source
C C 0.0181 0.0091 'International Tables Vol C Tables 4.2.6.8 and 6.1.1.4'
H H 0.0000 0.0000 'International Tables Vol C Tables 4.2.6.8 and 6.1.1.4'
N N 0.0311 0.0180 'International Tables Vol C Tables 4.2.6.8 and 6.1.1.4'
O O 0.0492 0.0322 'International Tables Vol C Tables 4.2.6.8 and 6.1.1.4'
S S 0.3331 0.5567 'International Tables Vol C Tables 4.2.6.8 and 6.1.1.4'

loop_
_exptl_crystal_face_index_h
_exptl_crystal_face_index_k
_exptl_crystal_face_index_l
_exptl_crystal_face_perp_dist
-9 4 1 0.0602
9 -4 0 0.0330
1 1 -12 0.0651
-1 0 13 0.0700
7 5 1 0.0477
-7 -5 -1 0.0308
-5 6 -4 0.0558
-5 7 1 0.0518
6 -6 1 0.0284

loop_
_geom_angle_atom_site_label_1
_geom_angle_atom_site_label_2
_geom_angle_atom_site_label_3
_geom_angle
_geom_angle_site_symmetry_1
_geom_angle_site_symmetry_3
_geom_angle_publ_flag
C8 S1 C1 90.79(7) . . ?
C15 N1 H1 127(2) . . ?
C16 N1 H1 125(2) . . ?
C16 N1 C15 107.04(12) . . ?
C2 C1 S1 125.91(11) . . ?
C2 C1 C6 122.21(14) . . ?
C6 C1 S1 111.87(11) . . ?
C1 C2 H2 120.8 . . ?
C3 C2 C1 118.40(14) . . ?
C3 C2 H2 120.8 . . ?
C2 C3 H3 119.8 . . ?
C2 C3 C4 120.44(14) . . ?
C4 C3 H3 119.8 . . ?
C3 C4 H4 119.4 . . ?
C5 C4 C3 121.28(15) . . ?
C5 C4 H4 119.4 . . ?
C4 C5 H5 120.1 . . ?
C4 C5 C6 119.84(13) . . ?
C6 C5 H5 120.1 . . ?
C1 C6 C7 111.53(13) . . ?
C5 C6 C1 117.81(13) . . ?
C5 C6 C7 130.63(13) . . ?
C6 C7 C9 126.17(12) . . ?
C8 C7 C6 111.13(12) . . ?
C8 C7 C9 122.70(13) . . ?
S1 C8 H8 122.7 . . ?
C7 C8 S1 114.68(11) . . ?
C7 C8 H8 122.7 . . ?
C10 C9 C7 122.10(12) . . ?
C14 C9 C7 120.53(12) . . ?
C14 C9 C10 117.37(12) . . ?
C9 C10 H10 119.3 . . ?
C11 C10 C9 121.35(12) . . ?
C11 C10 H10 119.3 . . ?
C10 C11 H11 119.5 . . ?
C10 C11 C12 121.00(12) . . ?
C12 C11 H11 119.5 . . ?
C11 C12 C13 117.86(12) . . ?
C11 C12 C15 119.87(12) . . ?
C13 C12 C15 122.27(12) . . ?
C12 C13 H13 119.5 . . ?
C14 C13 C12 120.96(12) . . ?
C14 C13 H13 119.5 . . ?
C9 C14 H14 119.3 . . ?
C13 C14 C9 121.44(12) . . ?
C13 C14 H14 119.3 . . ?
N1 C15 C12 120.43(11) . . ?
C15 C15 N1 107.37(7) 2_556 . ?
C15 C15 C12 132.20(7) 2_556 . ?
N1 C16 N1 111.19(17) . 2_556 ?
N1 C16 C17 124.41(8) 2_556 . ?
N1 C16 C17 124.41(8) . . ?
C18 C17 C16 119.81(8) . . ?
C18 C17 C16 119.81(8) 2_556 . ?
C18 C17 C18 120.38(17) . 2_556 ?
C17 C18 C19 122.99(13) . . ?
C17 C18 C23 119.42(12) . . ?
C23 C18 C19 117.52(12) . . ?
C18 C19 H19 119.6 . . ?
C20 C19 C18 120.87(13) . . ?
C20 C19 H19 119.6 . . ?
C19 C20 H20 119.4 . . ?
C19 C20 C21 121.21(14) . . ?
C21 C20 H20 119.4 . . ?
C20 C21 H21 120.0 . . ?
C22 C21 C20 119.90(14) . . ?
C22 C21 H21 120.0 . . ?
C21 C22 H22 119.6 . . ?
C21 C22 C23 120.74(14) . . ?
C23 C22 H22 119.6 . . ?
C22 C23 C18 119.72(13) . . ?
C24 C23 C18 119.56(13) . . ?
C24 C23 C22 120.70(13) . . ?
C23 C24 C23 121.58(18) 2_556 . ?
C23 C24 H24 119.2 2_556 . ?
C23 C24 H24 119.2 . . ?
C25 O1 H1A 137.3 . . ?
C25 O1 H1B 117(3) . . ?
O1 C25 H25A 109.5 . . ?
O1 C25 H25B 109.5 . . ?
O1 C25 H25C 109.5 . . ?
H25A C25 H25B 109.5 . . ?
H25A C25 H25C 109.5 . . ?
H25B C25 H25C 109.5 . . ?

loop_
_geom_bond_atom_site_label_1
_geom_bond_atom_site_label_2
_geom_bond_distance
_geom_bond_site_symmetry_2
_geom_bond_publ_flag
S1 C1 1.7374(15) . ?
S1 C8 1.7208(14) . ?
N1 H1 0.77(4) . ?
N1 C15 1.3832(17) . ?
N1 C16 1.3388(16) . ?
C1 C2 1.399(2) . ?
C1 C6 1.4105(19) . ?
C2 H2 0.9500 . ?
C2 C3 1.378(2) . ?
C3 H3 0.9500 . ?
C3 C4 1.399(2) . ?
C4 H4 0.9500 . ?
C4 C5 1.380(2) . ?
C5 H5 0.9500 . ?
C5 C6 1.407(2) . ?
C6 C7 1.4529(19) . ?
C7 C8 1.364(2) . ?
C7 C9 1.4792(18) . ?
C8 H8 0.9500 . ?
C9 C10 1.3994(19) . ?
C9 C14 1.3974(19) . ?
C10 H10 0.9500 . ?
C10 C11 1.3897(19) . ?
C11 H11 0.9500 . ?
C11 C12 1.3954(19) . ?
C12 C13 1.3991(19) . ?
C12 C15 1.4688(17) . ?
C13 H13 0.9500 . ?
C13 C14 1.3878(18) . ?
C14 H14 0.9500 . ?
C15 C15 1.383(3) 2_556 ?
C16 C17 1.476(3) . ?
C17 C18 1.4134(16) 2_556 ?
C17 C18 1.4134(16) . ?
C18 C19 1.4338(19) . ?
C18 C23 1.4326(18) . ?
C19 H19 0.9500 . ?
C19 C20 1.366(2) . ?
C20 H20 0.9500 . ?
C20 C21 1.419(2) . ?
C21 H21 0.9500 . ?
C21 C22 1.359(2) . ?
C22 H22 0.9500 . ?
C22 C23 1.4317(19) . ?
C23 C24 1.3945(16) . ?
C24 H24 0.9500 . ?
O1 H1A 0.8441 . ?
O1 H1B 0.838(19) . ?
O1 C25 1.407(2) . ?
C25 H25A 0.9800 . ?
C25 H25B 0.9800 . ?
C25 H25C 0.9800 . ?

loop_
_geom_hbond_atom_site_label_D
_geom_hbond_atom_site_label_H
_geom_hbond_atom_site_label_A
_geom_hbond_distance_DH
_geom_hbond_distance_HA
_geom_hbond_distance_DA
_geom_hbond_angle_DHA
_geom_hbond_site_symmetry_A
_geom_hbond_publ_flag
N1 H1 O1 0.77(4) 2.04(4) 2.7879(18) 165(3) . yes
O1 H1A O1 0.84 2.17 2.733(3) 124.3 5_656 yes
O1 H1B N1 0.838(19) 1.96(2) 2.7879(18) 172(5) . yes

loop_
_geom_torsion_atom_site_label_1
_geom_torsion_atom_site_label_2
_geom_torsion_atom_site_label_3
_geom_torsion_atom_site_label_4
_geom_torsion
_geom_torsion_site_symmetry_1
_geom_torsion_site_symmetry_2
_geom_torsion_site_symmetry_3
_geom_torsion_site_symmetry_4
_geom_torsion_publ_flag
S1 C1 C2 C3 179.09(12) . . . . ?
S1 C1 C6 C5 -177.89(11) . . . . ?
S1 C1 C6 C7 0.13(15) . . . . ?
N1 C16 C17 C18 122.87(8) . . . 2_556 ?
N1 C16 C17 C18 -57.13(8) 2_556 . . 2_556 ?
N1 C16 C17 C18 -57.13(8) . . . . ?
N1 C16 C17 C18 122.87(8) 2_556 . . . ?
C1 S1 C8 C7 0.19(12) . . . . ?
C1 C2 C3 C4 -1.0(2) . . . . ?
C1 C6 C7 C8 0.01(17) . . . . ?
C1 C6 C7 C9 -179.93(13) . . . . ?
C2 C1 C6 C5 1.3(2) . . . . ?
C2 C1 C6 C7 179.36(13) . . . . ?
C2 C3 C4 C5 0.7(2) . . . . ?
C3 C4 C5 C6 0.7(2) . . . . ?
C4 C5 C6 C1 -1.6(2) . . . . ?
C4 C5 C6 C7 -179.20(14) . . . . ?
C5 C6 C7 C8 177.70(14) . . . . ?
C5 C6 C7 C9 -2.2(2) . . . . ?
C6 C1 C2 C3 0.0(2) . . . . ?
C6 C7 C8 S1 -0.15(16) . . . . ?
C6 C7 C9 C10 -33.5(2) . . . . ?
C6 C7 C9 C14 146.79(14) . . . . ?
C7 C9 C10 C11 -178.74(13) . . . . ?
C7 C9 C14 C13 178.30(12) . . . . ?
C8 S1 C1 C2 -179.37(14) . . . . ?
C8 S1 C1 C6 -0.18(11) . . . . ?
C8 C7 C9 C10 146.56(14) . . . . ?
C8 C7 C9 C14 -33.1(2) . . . . ?
C9 C7 C8 S1 179.79(10) . . . . ?
C9 C10 C11 C12 0.2(2) . . . . ?
C10 C9 C14 C13 -1.4(2) . . . . ?
C10 C11 C12 C13 -1.0(2) . . . . ?
C10 C11 C12 C15 -179.94(12) . . . . ?
C11 C12 C13 C14 0.52(19) . . . . ?
C11 C12 C15 N1 35.97(19) . . . . ?
C11 C12 C15 C15 -143.54(19) . . . 2_556 ?
C12 C13 C14 C9 0.7(2) . . . . ?
C13 C12 C15 N1 -142.96(13) . . . . ?
C13 C12 C15 C15 37.5(3) . . . 2_556 ?
C14 C9 C10 C11 1.0(2) . . . . ?
C15 N1 C16 N1 0.20(7) . . . 2_556 ?
C15 N1 C16 C17 -179.80(7) . . . . ?
C15 C12 C13 C14 179.47(12) . . . . ?
C16 N1 C15 C12 179.86(10) . . . . ?
C16 N1 C15 C15 -0.51(17) . . . 2_556 ?
C16 C17 C18 C19 -1.89(14) . . . . ?
C16 C17 C18 C23 -178.70(8) . . . . ?
C17 C18 C19 C20 -175.28(12) . . . . ?
C17 C18 C23 C22 175.71(10) . . . . ?
C17 C18 C23 C24 -2.62(16) . . . . ?
C18 C17 C18 C19 178.11(14) 2_556 . . . ?
C18 C17 C18 C23 1.30(8) 2_556 . . . ?
C18 C19 C20 C21 -0.1(2) . . . . ?
C18 C23 C24 C23 1.31(8) . . . 2_556 ?
C19 C18 C23 C22 -1.27(18) . . . . ?
C19 C18 C23 C24 -179.60(10) . . . . ?
C19 C20 C21 C22 -1.7(2) . . . . ?
C20 C21 C22 C23 2.0(2) . . . . ?
C21 C22 C23 C18 -0.5(2) . . . . ?
C21 C22 C23 C24 177.79(12) . . . . ?
C22 C23 C24 C23 -177.00(14) . . . 2_556 ?
C23 C18 C19 C20 1.6(2) . . . . ?

loop_
_exptl_oxdiff_crystal_face_indexfrac_h
_exptl_oxdiff_crystal_face_indexfrac_k
_exptl_oxdiff_crystal_face_indexfrac_l
_exptl_oxdiff_crystal_face_x
_exptl_oxdiff_crystal_face_y
_exptl_oxdiff_crystal_face_z
-8.8596 3.5157 0.8020 0.3533 -0.0840 -0.9317
8.6323 -3.5051 0.4053 -0.2662 0.0631 0.9618
0.5546 0.6126 -12.4724 -0.8381 0.2017 -0.5068
-1.4619 -0.2618 12.6929 0.8834 -0.2125 0.4177
6.9213 5.2287 1.1121 -0.2176 -0.9074 0.3595
-7.3201 -4.7811 -1.4002 0.2104 0.8775 -0.4310
-4.7534 5.9981 -3.6323 -0.1038 -0.4295 -0.8971
-5.0595 6.6571 0.5412 0.1751 -0.5932 -0.7858
6.3341 -5.6650 1.2245 -0.1135 0.3858 0.9156
